data_2011252
loop_
_publ_author_name
'Swenson, Dale C.'
'Nair, Vasu'
'Bera, Sanjib'

_publ_section_title
;
 Two isomeric dideoxynucleosides
;
_journal_issue 8
_journal_name_full 'Acta Crystallographica Section C'
_journal_page_first e343
_journal_page_last e345
_journal_paper_doi 10.1107/S0108270100008921
_journal_volume 56
_journal_year 2000
_chemical_formula_moiety 'C11 H13 N5 O2'
_chemical_formula_sum 'C11 H13 N5 O2'
_chemical_formula_weight 247.26
_chemical_name_systematic
;
 ?
;
_space_group_IT_number 4
_symmetry_cell_setting monoclinic
_symmetry_space_group_name_Hall 'P 2yb'
_symmetry_space_group_name_H-M 'P 1 21 1'
_cell_angle_alpha 90.00
_cell_angle_beta 90.81(4)
_cell_angle_gamma 90.00
_cell_formula_units_Z 4
_cell_length_a 8.496(4)
_cell_length_b 18.530(6)
_cell_length_c 7.226(2)
_cell_measurement_reflns_used 22
_cell_measurement_temperature 200(2)
_cell_measurement_theta_max 13.6
_cell_measurement_theta_min 10.0
_cell_volume 1137.5(7)
_computing_cell_refinement 'CAD-4 Operations Manual'
_computing_data_collection 'CAD-4 Operations Manual (Enraf-Nonius,1977)'
_computing_data_reduction 'MolEN (Fair,1990)'
_computing_publication_material SHELXTL
_computing_structure_refinement 'SHELXL97 (Sheldrick, 1997)'
_computing_structure_solution 'SHELXTL (Sheldrick, 1995)'
_diffrn_ambient_temperature 200(2)
_diffrn_measured_fraction_theta_full .993
_diffrn_measured_fraction_theta_max .993
_diffrn_measurement_device_type 'Enraf-Nonius CAD-4'
_diffrn_measurement_method \q-2\q
_diffrn_radiation_monochromator graphite
_diffrn_radiation_source 'fine-focus sealed tube'
_diffrn_radiation_type MoK\a
_diffrn_radiation_wavelength .71073
_diffrn_reflns_av_R_equivalents .0691
_diffrn_reflns_av_sigmaI/netI .0613
_diffrn_reflns_limit_h_max 10
_diffrn_reflns_limit_h_min -10
_diffrn_reflns_limit_k_max 21
_diffrn_reflns_limit_k_min -21
_diffrn_reflns_limit_l_max 8
_diffrn_reflns_limit_l_min -6
_diffrn_reflns_number 5428
_diffrn_reflns_theta_full 24.92
_diffrn_reflns_theta_max 25.0
_diffrn_reflns_theta_min 2.0
_diffrn_standards_decay_% <2
_diffrn_standards_interval_time 120
_diffrn_standards_number 4
_exptl_absorpt_coefficient_mu .105
_exptl_absorpt_correction_type none
_exptl_crystal_colour colourless
_exptl_crystal_density_diffrn 1.444
_exptl_crystal_density_method 'not measured'
_exptl_crystal_description prism
_exptl_crystal_F_000 520
_exptl_crystal_size_max .31
_exptl_crystal_size_mid .25
_exptl_crystal_size_min .24
_refine_diff_density_max .266
_refine_diff_density_min -.290
_refine_ls_extinction_method none
_refine_ls_goodness_of_fit_ref .973
_refine_ls_hydrogen_treatment constr
_refine_ls_matrix_type full
_refine_ls_number_parameters 327
_refine_ls_number_reflns 2031
_refine_ls_number_restraints 1
_refine_ls_restrained_S_all .972
_refine_ls_R_factor_all .070
_refine_ls_R_factor_gt .049
_refine_ls_shift/su_max .015
_refine_ls_shift/su_mean .003
_refine_ls_structure_factor_coef Fsqd
_refine_ls_weighting_details 'calc w = 1/[\s^2^(Fo^2^)+(0.0794P)^2^+0.9198P] where P = (Fo^2^+2Fc^2^)/3'
_refine_ls_weighting_scheme calc
_refine_ls_wR_factor_ref .133
_reflns_number_gt 1665
_reflns_number_total 2031
_reflns_threshold_expression I>2\s(I)
_cod_data_source_file qa0334.cif
_cod_data_source_block II
_cod_depositor_comments
;
The following automatic conversions were performed:
'_symmetry_cell_setting' value 'Monoclinic' changed to 'monoclinic'
according to '/home/saulius/struct/CIF-dictionaries/cif_core.dic'
dictionary named 'cif_core.dic' version 2.4.1 from 2010-06-29.

Automatic conversion script
Id: cif_fix_enum 1527 2010-12-29 10:47:43Z saulius 

The following automatic conversions were performed:

'_symmetry_cell_setting' value 'Monoclinic' changed to 'monoclinic'
according to /home/saulius/struct/CIF-dictionaries/cif_core.dic
dictionary named 'cif_core.dic' version 2.4.1 from 2010-06-29.

Automatic conversion script
Id: cif_fix_values 1715 2011-07-08 13:25:40Z adriana 
;
_cod_original_sg_symbol_H-M 'P 21'
_cod_database_code 2011252
_cod_database_fobs_code 2011252

loop_
_symmetry_equiv_pos_as_xyz
'x, y, z'
'-x, y+1/2, -z'

loop_
_atom_site_label
_atom_site_fract_x
_atom_site_fract_y
_atom_site_fract_z
_atom_site_U_iso_or_equiv
_atom_site_adp_type
_atom_site_calc_flag
_atom_site_refinement_flags
_atom_site_occupancy
_atom_site_disorder_assembly
_atom_site_disorder_group
_atom_site_type_symbol
N1A .0989(5) .2273(2) .4457(6) .0258(10) Uani d . 1 . . N
C2A .0726(6) .2636(3) .5991(7) .0252(12) Uani d . 1 . . C
H2A -.0315 .2759 .6213 .030 Uiso calc R 1 . . H
N3A .1785(5) .2845(2) .7261(6) .0247(10) Uani d . 1 . . N
C4A .3318(6) .2643(3) .6939(7) .0200(11) Uani d . 1 . . C
C5A .3694(6) .2257(3) .5378(7) .0251(12) Uani d . 1 . . C
C6A .2499(6) .2052(3) .4085(7) .0231(11) Uani d . 1 . . C
N6A .2740(5) .1688(3) .2562(6) .0302(11) Uani d . 1 . . N
H6A1 .1964 .1592 .1824 .036 Uiso calc R 1 . . H
H6A2 .3673 .1544 .2300 .036 Uiso calc R 1 . . H
N7A .5308(5) .2131(3) .5411(6) .0266(10) Uani d . 1 . . N
C8A .5762(6) .2462(3) .6985(8) .0289(12) Uani d . 1 . . C
H8A .6810 .2470 .7375 .035 Uiso calc R 1 . . H
N9A .4603(5) .2787(2) .7984(6) .0271(10) Uani d . 1 . . N
O1'A -.1319(4) .34989(19) .9012(5) .0296(9) Uani d . 1 . . O
C2'A -.0613(6) .4210(3) .8949(8) .0258(12) Uani d . 1 . . C
H2'A -.0649 .4425 1.0186 .031 Uiso calc R 1 . . H
C3'A .1078(6) .4056(3) .8482(7) .0248(11) Uani d . 1 . . C
C4'A .1406(6) .3271(3) .8943(7) .0220(11) Uani d . 1 . . C
H4'A .2269 .3236 .9853 .026 Uiso calc R 1 . . H
C5'A -.0150(7) .3042(3) .9824(9) .0332(13) Uani d . 1 . . C
H5'1 -.0377 .2539 .9557 .040 Uiso calc R 1 . . H
H5'2 -.0103 .3107 1.1156 .040 Uiso calc R 1 . . H
C6'A -.1535(7) .4666(4) .7644(9) .0395(15) Uani d . 1 . . C
H6'1 -.0907 .5081 .7309 .047 Uiso calc R 1 . . H
H6'2 -.1750 .4392 .6524 .047 Uiso calc R 1 . . H
O6'A -.2981(5) .4909(2) .8375(7) .0475(12) Uani d . 1 . . O
H6'A -.3457 .4566 .8816 .071 Uiso calc R 1 . . H
C7'A .2108(7) .4513(3) .7794(8) .0355(14) Uani d . 1 . . C
H7'1 .1812 .4987 .7547 .043 Uiso calc R 1 . . H
H7'2 .3128 .4362 .7555 .043 Uiso calc R 1 . . H
N1B .4063(5) .6152(2) -.0969(6) .0232(10) Uani d . 1 . . N
C2B .4414(6) .5805(3) .0567(7) .0260(12) Uani d . 1 . . C
H2B .5456 .5662 .0729 .031 Uiso calc R 1 . . H
N3B .3411(5) .5634(2) .1934(6) .0224(9) Uani d . 1 . . N
C4B .1859(6) .5823(3) .1631(7) .0231(11) Uani d . 1 . . C
C5B .1393(6) .6163(3) -.0006(7) .0219(11) Uani d . 1 . . C
N6B .2215(5) .6686(3) -.2885(6) .0278(11) Uani d . 1 . . N
H6B1 .2958 .6769 -.3652 .033 Uiso calc R 1 . . H
H6B2 .1268 .6819 -.3146 .033 Uiso calc R 1 . . H
C6B .2525(6) .6355(3) -.1323(7) .0245(11) Uani d . 1 . . C
N7B -.0220(5) .6259(2) .0036(6) .0266(10) Uani d . 1 . . N
C8B -.0562(6) .5960(3) .1669(8) .0301(13) Uani d . 1 . . C
H8B -.1595 .5943 .2076 .036 Uiso calc R 1 . . H
N9B .0628(5) .5683(3) .2716(6) .0293(11) Uani d . 1 . . N
O1'B .6395(4) .4786(2) .3358(5) .0305(9) Uani d . 1 . . O
C2'B .5401(6) .4157(3) .3560(8) .0295(13) Uani d . 1 . . C
H2'B .5603 .3933 .4769 .035 Uiso calc R 1 . . H
C3'B .3743(6) .4454(3) .3489(7) .0232(11) Uani d . 1 . . C
C4'B .3857(6) .5270(3) .3681(7) .0265(12) Uani d . 1 . . C
H4'B .3172 .5434 .4676 .032 Uiso calc R 1 . . H
C5'B .5577(6) .5363(3) .4267(8) .0293(12) Uani d . 1 . . C
H5'3 .5975 .5828 .3874 .035 Uiso calc R 1 . . H
H5'4 .5698 .5325 .5601 .035 Uiso calc R 1 . . H
O6'B .5338(4) .3902(2) .0311(5) .0322(9) Uani d . 1 . . O
H6'B .5062 .3566 -.0359 .048 Uiso calc R 1 . . H
C6'B .5784(7) .3634(3) .2055(8) .0324(13) Uani d . 1 . . C
H6'3 .6907 .3538 .2075 .039 Uiso calc R 1 . . H
H6'4 .5242 .3182 .2277 .039 Uiso calc R 1 . . H
C7'B .2417(7) .4077(3) .3349(8) .0346(13) Uani d . 1 . . C
H7'3 .2453 .3576 .3283 .042 Uiso calc R 1 . . H
H7'4 .1452 .4314 .3316 .042 Uiso calc R 1 . . H

loop_
_atom_site_aniso_label
_atom_site_aniso_U_11
_atom_site_aniso_U_22
_atom_site_aniso_U_33
_atom_site_aniso_U_12
_atom_site_aniso_U_13
_atom_site_aniso_U_23
N1A .020(2) .015(2) .042(3) -.0003(18) .0022(19) -.002(2)
C2A .022(3) .018(3) .036(3) .001(2) .001(2) -.002(2)
N3A .020(2) .015(2) .039(3) .0030(17) .0052(19) -.003(2)
C4A .022(2) .012(2) .026(3) .002(2) .002(2) .003(2)
C5A .026(3) .018(3) .031(3) -.002(2) .001(2) .000(2)
C6A .025(3) .010(2) .034(3) -.001(2) .002(2) .001(2)
N6A .022(2) .030(3) .038(3) .001(2) .000(2) -.011(2)
N7A .016(2) .028(3) .036(2) .0011(19) .0051(18) .000(2)
C8A .024(3) .025(3) .038(3) .000(2) -.001(2) -.006(3)
N9A .023(2) .024(2) .035(2) .0000(19) .0008(19) -.009(2)
O1'A .0224(18) .0176(19) .049(2) .0016(16) .0079(16) -.0008(18)
C2'A .029(3) .012(3) .036(3) .003(2) .004(2) -.001(2)
C3'A .029(3) .013(3) .033(3) .003(2) .003(2) -.004(2)
C4'A .020(3) .015(3) .031(3) .002(2) .006(2) -.004(2)
C5'A .033(3) .022(3) .045(3) .007(2) .011(3) -.003(3)
C6'A .032(3) .036(4) .050(4) .011(3) .006(3) .003(3)
O6'A .035(2) .036(3) .072(3) .016(2) .015(2) .022(3)
C7'A .045(3) .014(3) .048(4) -.005(2) .017(3) -.004(3)
N1B .017(2) .017(2) .035(2) -.0011(18) .0011(18) .007(2)
C2B .016(2) .024(3) .039(3) .000(2) .004(2) -.001(3)
N3B .020(2) .017(2) .031(2) .0054(18) .0039(17) .003(2)
C4B .020(2) .020(3) .029(3) -.005(2) .002(2) .000(2)
C5B .020(3) .013(2) .033(3) -.002(2) .001(2) -.003(2)
N6B .016(2) .031(3) .037(3) .0018(19) .0047(19) .011(2)
C6B .024(3) .016(3) .034(3) -.006(2) .005(2) -.003(2)
N7B .020(2) .019(2) .041(3) .0007(18) .0016(19) .004(2)
C8B .017(2) .030(3) .043(3) -.001(2) .008(2) -.001(3)
N9B .022(2) .023(2) .044(3) .004(2) .008(2) .005(2)
O1'B .0248(19) .0212(19) .046(2) .0030(16) .0038(16) -.0025(18)
C2'B .031(3) .016(3) .041(3) .006(2) -.004(2) .010(3)
C3'B .026(3) .016(2) .027(3) .001(2) .005(2) .001(2)
C4'B .028(3) .023(3) .028(3) .007(2) .001(2) -.001(2)
C5'B .030(3) .020(3) .038(3) .004(2) -.002(2) -.002(2)
O6'B .032(2) .024(2) .041(2) -.0012(17) .0007(17) -.0058(18)
C6'B .032(3) .019(3) .046(3) .004(2) .003(3) -.002(3)
C7'B .028(3) .030(3) .046(3) -.003(2) .000(3) .005(3)

loop_
_atom_type_symbol
_atom_type_description
_atom_type_scat_dispersion_real
_atom_type_scat_dispersion_imag
_atom_type_scat_source
C C .0033 .0016 'International Tables Vol C Tables 4.2.6.8 and 6.1.1.4'
H H .0000 .0000 'International Tables Vol C Tables 4.2.6.8 and 6.1.1.4'
N N .0061 .0033 'International Tables Vol C Tables 4.2.6.8 and 6.1.1.4'
O O .0106 .0060 'International Tables Vol C Tables 4.2.6.8 and 6.1.1.4'

loop_
_geom_angle_atom_site_label_1
_geom_angle_atom_site_label_2
_geom_angle_atom_site_label_3
_geom_angle
_geom_angle_publ_flag
C2A N1A C6A 119.0(4) yes
N1A C2A N3A 127.3(5) yes
N1A C2A H2A 116.3 ?
N3A C2A H2A 116.3 ?
C2A N3A C4A 115.8(4) yes
C2A N3A C4'A 124.4(4) yes
C4A N3A C4'A 119.8(4) yes
N9A C4A N3A 127.8(4) yes
N9A C4A C5A 111.5(4) yes
N3A C4A C5A 120.6(4) yes
C4A C5A N7A 108.2(4) yes
C4A C5A C6A 120.4(5) yes
N7A C5A C6A 131.4(5) yes
N6A C6A N1A 118.3(5) yes
N6A C6A C5A 124.8(5) yes
N1A C6A C5A 116.8(5) yes
C6A N6A H6A1 120.0 ?
C6A N6A H6A2 120.0 ?
H6A1 N6A H6A2 120.0 ?
C8A N7A C5A 102.1(4) yes
N7A C8A N9A 116.6(5) yes
N7A C8A H8A 121.7 ?
N9A C8A H8A 121.7 ?
C4A N9A C8A 101.6(4) yes
C5'A O1'A C2'A 105.5(4) yes
O1'A C2'A C6'A 108.8(4) yes
O1'A C2'A C3'A 103.4(4) yes
C6'A C2'A C3'A 117.6(5) yes
O1'A C2'A H2'A 108.9 ?
C6'A C2'A H2'A 108.9 ?
C3'A C2'A H2'A 108.9 ?
C7'A C3'A C2'A 127.0(5) yes
C7'A C3'A C4'A 125.3(5) yes
C2'A C3'A C4'A 107.8(4) yes
N3A C4'A C3'A 111.7(4) yes
N3A C4'A C5'A 112.9(4) yes
C3'A C4'A C5'A 101.5(4) yes
N3A C4'A H4'A 110.1 ?
C3'A C4'A H4'A 110.1 ?
C5'A C4'A H4'A 110.1 ?
O1'A C5'A C4'A 105.3(4) yes
O1'A C5'A H5'1 110.7 ?
C4'A C5'A H5'1 110.7 ?
O1'A C5'A H5'2 110.7 ?
C4'A C5'A H5'2 110.7 ?
H5'1 C5'A H5'2 108.8 ?
O6'A C6'A C2'A 113.4(5) yes
O6'A C6'A H6'1 108.9 ?
C2'A C6'A H6'1 108.9 ?
O6'A C6'A H6'2 108.9 ?
C2'A C6'A H6'2 108.9 ?
H6'1 C6'A H6'2 107.7 ?
C6'A O6'A H6'A 109.5 ?
C3'A C7'A H7'1 120.0 ?
C3'A C7'A H7'2 120.0 ?
H7'1 C7'A H7'2 120.0 ?
C2B N1B C6B 119.6(4) yes
N1B C2B N3B 126.5(5) yes
N1B C2B H2B 116.8 ?
N3B C2B H2B 116.8 ?
C2B N3B C4B 115.9(4) yes
C2B N3B C4'B 125.1(4) yes
C4B N3B C4'B 119.0(4) yes
N9B C4B N3B 127.6(5) yes
N9B C4B C5B 111.6(4) yes
N3B C4B C5B 120.6(4) yes
N7B C5B C4B 108.0(4) yes
N7B C5B C6B 131.9(5) yes
C4B C5B C6B 120.0(5) yes
C6B N6B H6B1 120.0 ?
C6B N6B H6B2 120.0 ?
H6B1 N6B H6B2 120.0 ?
N6B C6B N1B 117.8(4) yes
N6B C6B C5B 124.8(5) yes
N1B C6B C5B 117.3(5) yes
C8B N7B C5B 101.2(4) yes
N7B C8B N9B 118.6(5) yes
N7B C8B H8B 120.7 ?
N9B C8B H8B 120.7 ?
C4B N9B C8B 100.5(4) yes
C5'B O1'B C2'B 105.4(4) yes
O1'B C2'B C6'B 108.3(5) yes
O1'B C2'B C3'B 104.4(4) yes
C6'B C2'B C3'B 115.0(5) yes
O1'B C2'B H2'B 109.6 ?
C6'B C2'B H2'B 109.6 ?
C3'B C2'B H2'B 109.6 ?
C7'B C3'B C2'B 126.9(5) yes
C7'B C3'B C4'B 125.6(5) yes
C2'B C3'B C4'B 107.4(4) yes
N3B C4'B C3'B 111.2(4) yes
N3B C4'B C5'B 114.8(4) yes
C3'B C4'B C5'B 101.4(4) yes
N3B C4'B H4'B 109.7 ?
C3'B C4'B H4'B 109.7 ?
C5'B C4'B H4'B 109.7 ?
O1'B C5'B C4'B 104.8(4) yes
O1'B C5'B H5'3 110.8 ?
C4'B C5'B H5'3 110.8 ?
O1'B C5'B H5'4 110.8 ?
C4'B C5'B H5'4 110.8 ?
H5'3 C5'B H5'4 108.9 ?
C6'B O6'B H6'B 109.5 ?
O6'B C6'B C2'B 111.4(4) yes
O6'B C6'B H6'3 109.4 ?
C2'B C6'B H6'3 109.4 ?
O6'B C6'B H6'4 109.4 ?
C2'B C6'B H6'4 109.4 ?
H6'3 C6'B H6'4 108.0 ?
C3'B C7'B H7'3 120.0 ?
C3'B C7'B H7'4 120.0 ?
H7'3 C7'B H7'4 120.0 ?

loop_
_geom_bond_atom_site_label_1
_geom_bond_atom_site_label_2
_geom_bond_site_symmetry_2
_geom_bond_distance
_geom_bond_publ_flag
N1A C2A . 1.318(7) yes
N1A C6A . 1.377(7) yes
C2A N3A . 1.333(7) yes
C2A H2A . .9300 ?
N3A C4A . 1.379(6) yes
N3A C4'A . 1.489(6) yes
C4A N9A . 1.345(7) yes
C4A C5A . 1.377(7) yes
C5A N7A . 1.391(7) yes
C5A C6A . 1.421(7) yes
C6A N6A . 1.310(7) yes
N6A H6A1 . .8600 ?
N6A H6A2 . .8600 ?
N7A C8A . 1.343(7) yes
C8A N9A . 1.369(7) yes
C8A H8A . .9300 ?
O1'A C5'A . 1.425(7) yes
O1'A C2'A . 1.448(6) yes
C2'A C6'A . 1.482(8) yes
C2'A C3'A . 1.507(7) yes
C2'A H2'A . .9800 ?
C3'A C7'A . 1.321(8) yes
C3'A C4'A . 1.516(7) yes
C4'A C5'A . 1.535(8) yes
C4'A H4'A . .9800 ?
C5'A H5'1 . .9700 ?
C5'A H5'2 . .9700 ?
C6'A O6'A . 1.417(7) yes
C6'A H6'1 . .9700 ?
C6'A H6'2 . .9700 ?
O6'A H6'A . .8200 ?
C7'A H7'1 . .9300 ?
C7'A H7'2 . .9300 ?
N1B C2B . 1.314(7) yes
N1B C6B . 1.380(6) yes
C2B N3B . 1.351(7) yes
C2B H2B . .9300 ?
N3B C4B . 1.379(6) yes
N3B C4'B . 1.476(7) yes
C4B N9B . 1.341(7) yes
C4B C5B . 1.392(8) yes
C5B N7B . 1.383(7) yes
C5B C6B . 1.408(7) yes
N6B C6B . 1.308(7) yes
N6B H6B1 . .8600 ?
N6B H6B2 . .8600 ?
N7B C8B . 1.339(7) yes
C8B N9B . 1.355(7) yes
C8B H8B . .9300 ?
O1'B C5'B . 1.440(7) yes
O1'B C2'B . 1.447(7) yes
C2'B C6'B . 1.497(8) yes
C2'B C3'B . 1.512(8) yes
C2'B H2'B . .9800 ?
C3'B C7'B . 1.328(8) yes
C3'B C4'B . 1.522(8) yes
C4'B C5'B . 1.526(7) yes
C4'B H4'B . .9800 ?
C5'B H5'3 . .9700 ?
C5'B H5'4 . .9700 ?
O6'B C6'B . 1.402(7) yes
O6'B H6'B . .8200 ?
C6'B H6'3 . .9700 ?
C6'B H6'4 . .9700 ?
C7'B H7'3 . .9300 ?
C7'B H7'4 . .9300 ?

loop_
_geom_hbond_atom_site_label_D
_geom_hbond_atom_site_label_H
_geom_hbond_atom_site_label_A
_geom_hbond_site_symmetry_A
_geom_hbond_distance_DH
_geom_hbond_distance_HA
_geom_hbond_distance_DA
_geom_hbond_angle_DHA
_geom_hbond_publ_flag
N6A H6A1 N7B 2_545 .86 2.08 2.937(6) 174 yes
N6A H6A2 N1B 2_645 .86 2.28 3.127(6) 168 yes
O6'A H6'A O6'B 1_456 .82 1.94 2.745(6) 167 yes
N6B H6B1 N7A 2_655 .86 2.07 2.924(6) 172 yes
N6B H8B2 N1A 2_555 .86 2.29 3.130(6) 167 yes
O6'B H6'B N9A 1_554 .82 1.91 2.731(5) 175 yes

loop_
_geom_torsion_atom_site_label_1
_geom_torsion_atom_site_label_2
_geom_torsion_atom_site_label_3
_geom_torsion_atom_site_label_4
_geom_torsion
C6A N1A C2A N3A 2.3(8)
N1A C2A N3A C4A -1.5(8)
N1A C2A N3A C4'A 178.3(5)
C2A N3A C4A N9A 179.5(5)
C4'A N3A C4A N9A -.3(8)
C2A N3A C4A C5A .8(7)
C4'A N3A C4A C5A -179.1(5)
N9A C4A C5A N7A 1.0(6)
N3A C4A C5A N7A 179.9(4)
N9A C4A C5A C6A -179.9(5)
N3A C4A C5A C6A -.9(7)
C2A N1A C6A N6A 179.5(5)
C2A N1A C6A C5A -2.2(7)
C4A C5A C6A N6A 179.8(5)
N7A C5A C6A N6A -1.2(9)
C4A C5A C6A N1A 1.6(7)
N7A C5A C6A N1A -179.5(5)
C4A C5A N7A C8A -.8(6)
C6A C5A N7A C8A -179.8(6)
C5A N7A C8A N9A .4(6)
N3A C4A N9A C8A -179.5(5)
C5A C4A N9A C8A -.7(6)
N7A C8A N9A C4A .1(6)
C5'A O1'A C2'A C6'A 163.3(4)
C5'A O1'A C2'A C3'A 37.6(5)
O1'A C2'A C3'A C7'A 160.7(5)
C6'A C2'A C3'A C7'A 40.7(8)
O1'A C2'A C3'A C4'A -19.3(5)
C6'A C2'A C3'A C4'A -139.2(5)
C2A N3A C4'A C3'A -74.7(6)
C4A N3A C4'A C3'A 105.1(5)
C2A N3A C4'A C5'A 39.0(7)
C4A N3A C4'A C5'A -141.2(5)
C7'A C3'A C4'A N3A -64.0(7)
C2'A C3'A C4'A N3A 116.0(5)
C7'A C3'A C4'A C5'A 175.5(5)
C2'A C3'A C4'A C5'A -4.6(5)
C2'A O1'A C5'A C4'A -41.6(5)
N3A C4'A C5'A O1'A -92.2(5)
C3'A C4'A C5'A O1'A 27.6(5)
O1'A C2'A C6'A O6'A 75.8(6)
C3'A C2'A C6'A O6'A -167.2(5)
C6B N1B C2B N3B -2.4(8)
N1B C2B N3B C4B 2.8(8)
N1B C2B N3B C4'B -177.2(5)
C2B N3B C4B N9B 176.3(5)
C4'B N3B C4B N9B -3.6(8)
C2B N3B C4B C5B .4(7)
C4'B N3B C4B C5B -179.6(5)
N9B C4B C5B N7B 1.0(6)
N3B C4B C5B N7B 177.6(4)
N9B C4B C5B C6B 179.8(5)
N3B C4B C5B C6B -3.7(7)
C2B N1B C6B N6B -178.4(5)
C2B N1B C6B C5B -1.1(7)
N7B C5B C6B N6B -.5(9)
C4B C5B C6B N6B -178.9(5)
N7B C5B C6B N1B -177.6(5)
C4B C5B C6B N1B 4.0(7)
C4B C5B N7B C8B -.8(5)
C6B C5B N7B C8B -179.4(6)
C5B N7B C8B N9B .5(6)
N3B C4B N9B C8B -176.9(5)
C5B C4B N9B C8B -.7(6)
N7B C8B N9B C4B .1(7)
C5'B O1'B C2'B C6'B 156.8(4)
C5'B O1'B C2'B C3'B 33.8(5)
O1'B C2'B C3'B C7'B 169.5(5)
C6'B C2'B C3'B C7'B 50.9(8)
O1'B C2'B C3'B C4'B -12.6(6)
C6'B C2'B C3'B C4'B -131.2(5)
C2B N3B C4'B C3'B -89.8(6)
C4B N3B C4'B C3'B 90.1(5)
C2B N3B C4'B C5'B 24.5(7)
C4B N3B C4'B C5'B -155.5(5)
C7'B C3'B C4'B N3B -71.3(7)
C2'B C3'B C4'B N3B 110.7(5)
C7'B C3'B C4'B C5'B 166.2(6)
C2'B C3'B C4'B C5'B -11.8(6)
C2'B O1'B C5'B C4'B -42.3(5)
N3B C4'B C5'B O1'B -87.5(5)
C3'B C4'B C5'B O1'B 32.4(5)
O1'B C2'B C6'B O6'B -67.4(6)
C3'B C2'B C6'B O6'B 49.0(6)

loop_
_cod_related_entry_id
_cod_related_entry_database
_cod_related_entry_code
1 ChemSpider 406549
